data_1565797
loop_
_publ_author_name
'Azmi, Nurul I.'
'Zhan, Shun-Ze'
'Li, Jing-Hong'
'Razali, Mohd. R.'

_publ_section_title
;
 Metal complexes based on substituted aliphatic acid derived from a
 Diels-Alder adduct: Synthesis and potential ratiometric luminescent
 temperature sensor of d10 complex
;
_journal_name_full 'Inorganica Chimica Acta'
_journal_page_first 119167
_journal_paper_doi 10.1016/j.ica.2019.119167
_journal_volume 498
_journal_year 2019
_chemical_formula_sum 'C42 H39 Cu N2 O11'
_chemical_formula_weight 811.29
_space_group_crystal_system orthorhombic
_space_group_IT_number 41
_space_group_name_Hall 'A 2 -2ab'
_space_group_name_H-M_alt 'A e a 2'
_atom_sites_solution_hydrogens mixed
_audit_creation_method SHELXL-2014/7
_cell_angle_alpha 90
_cell_angle_beta 90
_cell_angle_gamma 90
_cell_formula_units_Z 4
_cell_length_a 11.1083(5)
_cell_length_b 39.2626(19)
_cell_length_c 8.5567(5)
_cell_measurement_reflns_used 18374
_cell_measurement_temperature 296(2)
_cell_measurement_theta_max 31.00
_cell_measurement_theta_min 1.50
_cell_volume 3731.9(3)
_computing_cell_refinement 'SAINT (Bruker, 2009)'
_computing_data_collection 'APEX2 (Bruker, 2009)'
_computing_data_reduction SAINT
_computing_molecular_graphics X-SEED
_computing_structure_refinement 'SHELXL-2014/7 (Sheldrick, 2014)'
_computing_structure_solution 'SHELXTL (Sheldrick, 2008)'
_diffrn_ambient_temperature 296(2)
_diffrn_measured_fraction_theta_full 0.993
_diffrn_measured_fraction_theta_max 0.993
_diffrn_measurement_device_type 'Bruker X8 Apex CCD'
_diffrn_measurement_method 'phi and omega scans'
_diffrn_radiation_type MoK\a
_diffrn_radiation_wavelength 0.71073
_diffrn_reflns_av_R_equivalents 0.0251
_diffrn_reflns_av_unetI/netI 0.0261
_diffrn_reflns_Laue_measured_fraction_full 0.993
_diffrn_reflns_Laue_measured_fraction_max 0.993
_diffrn_reflns_limit_h_max 14
_diffrn_reflns_limit_h_min -12
_diffrn_reflns_limit_k_max 45
_diffrn_reflns_limit_k_min -50
_diffrn_reflns_limit_l_max 11
_diffrn_reflns_limit_l_min -10
_diffrn_reflns_number 11630
_diffrn_reflns_point_group_measured_fraction_full 0.986
_diffrn_reflns_point_group_measured_fraction_max 0.964
_diffrn_reflns_theta_full 25.000
_diffrn_reflns_theta_max 27.500
_diffrn_reflns_theta_min 3.385
_diffrn_source 'fine-focus sealed tube'
_exptl_absorpt_coefficient_mu 0.652
_exptl_absorpt_correction_T_max 0.6273
_exptl_absorpt_correction_T_min 0.4261
_exptl_absorpt_correction_type multi-scan
_exptl_absorpt_process_details '(<i>SADABS</i>; Bruker, 2009)'
_exptl_crystal_colour green
_exptl_crystal_density_diffrn 1.444
_exptl_crystal_density_method 'not measured'
_exptl_crystal_description block
_exptl_crystal_F_000 1688
_exptl_crystal_size_max 0.21
_exptl_crystal_size_mid 0.14
_exptl_crystal_size_min 0.10
_refine_diff_density_max 0.630
_refine_diff_density_min -0.420
_refine_diff_density_rms 0.055
_refine_ls_abs_structure_details
;
 Flack x determined using 1543 quotients [(I+)-(I-)]/[(I+)+(I-)]
 (Parsons, Flack and Wagner, Acta Cryst. B69 (2013) 249-259).
;
_refine_ls_abs_structure_Flack -0.021(7)
_refine_ls_extinction_coef .
_refine_ls_extinction_method 'SHELXL-2014/7 (Sheldrick 2014)'
_refine_ls_goodness_of_fit_ref 1.151
_refine_ls_hydrogen_treatment mixed
_refine_ls_matrix_type full
_refine_ls_number_parameters 268
_refine_ls_number_reflns 4141
_refine_ls_number_restraints 20
_refine_ls_restrained_S_all 1.240
_refine_ls_R_factor_all 0.0456
_refine_ls_R_factor_gt 0.0417
_refine_ls_shift/su_max 0.000
_refine_ls_shift/su_mean 0.000
_refine_ls_structure_factor_coef Fsqd
_refine_ls_weighting_details 'w=1/[\s^2^(Fo^2^)+(0.0538P)^2^+2.0392P] where P=(Fo^2^+2Fc^2^)/3'
_refine_ls_weighting_scheme calc
_refine_ls_wR_factor_gt 0.1065
_refine_ls_wR_factor_ref 0.1103
_reflns_Friedel_coverage 0.815
_reflns_Friedel_fraction_full 0.978
_reflns_Friedel_fraction_max 0.931
_reflns_number_gt 3818
_reflns_number_total 4141
_reflns_threshold_expression 'I > 2\s(I)'
_cod_data_source_file 1.cif
_cod_data_source_block a
_cod_original_sg_symbol_Hall 'A 2 -2ac'
_cod_original_sg_symbol_H-M 'A b a 2'
_cod_database_code 1565797
_shelx_shelxl_version_number 2014/7
_shelx_space_group_comment
;
The symmetry employed for this shelxl refinement is uniquely defined
by the following loop, which should always be used as a source of
symmetry information in preference to the above space-group names.
They are only intended as comments.
;
_shelx_estimated_absorpt_t_min 0.830
_shelx_estimated_absorpt_t_max 0.880

loop_
_space_group_symop_operation_xyz
'x, y, z'
'-x, -y, z'
'-x+1/2, y, z+1/2'
'x+1/2, -y, z+1/2'
'x, y+1/2, z+1/2'
'-x, -y+1/2, z+1/2'
'-x+1/2, y+1/2, z+1'
'x+1/2, -y+1/2, z+1'

loop_
_atom_site_label
_atom_site_type_symbol
_atom_site_fract_x
_atom_site_fract_y
_atom_site_fract_z
_atom_site_U_iso_or_equiv
_atom_site_adp_type
_atom_site_occupancy
_atom_site_site_symmetry_order
_atom_site_calc_flag
_atom_site_refinement_flags_posn
_atom_site_refinement_flags_adp
_atom_site_refinement_flags_occupancy
_atom_site_disorder_assembly
_atom_site_disorder_group
Cu1 Cu 1.0000 0.5000 0.53176(11) 0.04159(19) Uani 1 2 d DS T P . .
O1W O 1.1032(5) 0.54137(12) 0.4574(8) 0.0590(15) Uani 0.6 1 d . . P A 1
O1A O 1.0607(7) 0.52505(19) 0.3461(10) 0.0513(17) Uani 0.4 1 d . U P A 2
O2W O 1.0000 0.5000 0.7654(7) 0.0673(15) Uani 1 2 d S TU P A .
O1 O 0.8581(2) 0.52792(6) 0.5384(5) 0.0532(7) Uani 1 1 d . . . . .
O2 O 0.7155(4) 0.49962(8) 0.4139(5) 0.0620(9) Uani 1 1 d . U . . .
O3 O 0.7753(2) 0.64415(8) 0.4739(4) 0.0521(7) Uani 1 1 d . . . . .
O4 O 0.5101(3) 0.59292(8) 0.8016(4) 0.0513(8) Uani 1 1 d . . . . .
N1 N 0.6572(3) 0.61184(7) 0.6350(4) 0.0377(7) Uani 1 1 d . . . . .
C7 C 0.7526(3) 0.52433(8) 0.4906(4) 0.0365(7) Uani 1 1 d . . . . .
C9 C 0.6651(3) 0.55258(9) 0.5313(5) 0.0386(7) Uani 1 1 d . . . . .
H9A H 0.6314 0.5623 0.4340 0.046 Uiso 1 1 calc R U . . .
H9B H 0.5977 0.5431 0.5932 0.046 Uiso 1 1 calc R U . . .
C10 C 0.7262(4) 0.58022(10) 0.6235(6) 0.0511(11) Uani 1 1 d . . . . .
H10A H 0.7422 0.5717 0.7303 0.061 Uiso 1 1 calc R U . . .
H10B H 0.8048 0.5853 0.5743 0.061 Uiso 1 1 calc R U . . .
C13 C 0.6908(3) 0.64158(9) 0.5611(4) 0.0349(7) Uani 1 1 d . . . . .
C14 C 0.5557(3) 0.61565(9) 0.7278(5) 0.0366(7) Uani 1 1 d . . . . .
C16 C 0.5135(3) 0.65206(10) 0.7176(4) 0.0319(8) Uani 1 1 d . . . . .
H16 H 0.5150 0.6629 0.8234 0.038 Uiso 1 1 calc R U . . .
C17 C 0.6047(3) 0.66940(9) 0.6094(4) 0.0335(7) Uani 1 1 d . . . . .
H17 H 0.6487 0.6878 0.6667 0.040 Uiso 1 1 calc R U . . .
C18 C 0.5406(3) 0.68432(9) 0.4630(4) 0.0351(7) Uani 1 1 d . . . . .
C19 C 0.3855(3) 0.65473(8) 0.6451(4) 0.0315(7) Uani 1 1 d . . . . .
C20 C 0.3630(3) 0.69258(9) 0.6240(4) 0.0361(7) Uani 1 1 d . . . . .
C21 C 0.2728(4) 0.71114(10) 0.6930(5) 0.0471(9) Uani 1 1 d . . . . .
H21 H 0.2158 0.7003 0.7591 0.057 Uiso 1 1 calc R U . . .
C22 C 0.2657(5) 0.74615(10) 0.6650(6) 0.0599(13) Uani 1 1 d . . . . .
H22 H 0.2035 0.7592 0.7121 0.072 Uiso 1 1 calc R U . . .
C23 C 0.3487(5) 0.76167(11) 0.5694(6) 0.0588(12) Uani 1 1 d . . . . .
H23 H 0.3429 0.7854 0.5501 0.071 Uiso 1 1 calc R U . . .
C24 C 0.4402(4) 0.74329(10) 0.5011(5) 0.0472(10) Uani 1 1 d . . . . .
H24 H 0.4982 0.7543 0.4369 0.057 Uiso 1 1 calc R U . . .
C25 C 0.4465(3) 0.70848(8) 0.5274(5) 0.0355(7) Uani 1 1 d . . . . .
C26 C 0.3951(3) 0.63826(9) 0.4866(4) 0.0323(7) Uani 1 1 d . . . . .
C27 C 0.4774(3) 0.65446(10) 0.3877(4) 0.0331(8) Uani 1 1 d . . . . .
C28 C 0.5023(3) 0.64084(13) 0.2409(5) 0.0449(10) Uani 1 1 d . . . . .
H28 H 0.5570 0.6520 0.1726 0.054 Uiso 1 1 calc R U . . .
C29 C 0.4471(4) 0.61117(13) 0.1962(5) 0.0564(12) Uani 1 1 d . . . . .
H29 H 0.4631 0.6019 0.0957 0.068 Uiso 1 1 calc R U . . .
C30 C 0.3679(4) 0.59447(12) 0.2959(6) 0.0545(11) Uani 1 1 d . . . . .
H30 H 0.3327 0.5735 0.2647 0.065 Uiso 1 1 calc R U . . .
C31 C 0.3401(4) 0.60825(10) 0.4410(5) 0.0436(9) Uani 1 1 d . . . . .
H31 H 0.2841 0.5972 0.5079 0.052 Uiso 1 1 calc R U . . .
H1W H 1.0082 0.5190 0.2536 0.22(7) Uiso 1 1 d DR . . B 2
H2 H 0.3236 0.6438 0.7107 0.021(8) Uiso 1 1 d R . . . .
H3 H 0.5951 0.6950 0.3966 0.037(11) Uiso 1 1 d R . . . .
H3W H 1.0522 0.5156 0.8071 0.056 Uiso 0.5 1 d R U P . .
H4W H 1.1675 0.5355 0.4196 0.22(6) Uiso 1 1 d R . . C 1

loop_
_atom_site_aniso_label
_atom_site_aniso_U_11
_atom_site_aniso_U_22
_atom_site_aniso_U_33
_atom_site_aniso_U_23
_atom_site_aniso_U_13
_atom_site_aniso_U_12
Cu1 0.0261(3) 0.0314(3) 0.0672(4) 0.000 0.000 0.0102(2)
O1W 0.044(3) 0.039(3) 0.095(4) 0.019(3) 0.012(3) 0.013(2)
O1A 0.051(2) 0.051(2) 0.052(2) 0.0027(13) 0.0006(13) 0.0028(13)
O2W 0.0634(18) 0.0726(18) 0.0661(18) 0.000 0.000 0.0046(12)
O1 0.0316(12) 0.0408(13) 0.087(2) -0.0106(16) -0.0100(16) 0.0142(10)
O2 0.0572(14) 0.0595(13) 0.0693(14) -0.0188(11) -0.0089(11) 0.0099(10)
O3 0.0293(13) 0.0622(17) 0.0648(19) -0.0002(14) 0.0080(13) 0.0087(12)
O4 0.066(2) 0.0349(15) 0.0528(17) 0.0132(14) 0.0023(14) -0.0019(12)
N1 0.0356(16) 0.0311(14) 0.0464(17) -0.0019(13) -0.0069(14) 0.0082(12)
C7 0.0313(16) 0.0335(16) 0.0446(19) 0.0007(14) -0.0016(14) 0.0061(14)
C9 0.0274(14) 0.0375(16) 0.0511(19) 0.0010(18) -0.0002(17) 0.0080(12)
C10 0.046(2) 0.0360(19) 0.071(3) -0.008(2) -0.021(2) 0.0194(16)
C13 0.0245(15) 0.0389(17) 0.0412(19) -0.0026(14) -0.0070(13) 0.0028(13)
C14 0.0401(19) 0.0319(17) 0.0379(18) -0.0017(15) -0.0061(15) 0.0016(15)
C16 0.0358(18) 0.0303(18) 0.0296(18) -0.0026(14) 0.0015(14) 0.0021(14)
C17 0.0283(16) 0.0288(16) 0.044(2) -0.0032(14) 0.0000(14) -0.0007(13)
C18 0.0287(16) 0.0344(17) 0.0421(18) 0.0064(15) 0.0090(15) 0.0019(14)
C19 0.0280(15) 0.0302(16) 0.0364(17) -0.0006(14) 0.0052(13) 0.0015(13)
C20 0.0345(17) 0.0306(16) 0.0432(19) 0.0011(14) 0.0033(15) 0.0049(14)
C21 0.044(2) 0.045(2) 0.053(2) -0.0011(18) 0.0108(18) 0.0137(17)
C22 0.069(3) 0.043(2) 0.068(3) -0.001(2) 0.013(2) 0.025(2)
C23 0.074(3) 0.0321(19) 0.071(3) -0.0010(19) -0.003(2) 0.0162(19)
C24 0.048(2) 0.0342(18) 0.059(3) 0.0086(17) 0.001(2) 0.0032(16)
C25 0.0340(15) 0.0295(15) 0.0429(18) 0.0022(16) -0.0002(17) 0.0055(12)
C26 0.0276(15) 0.0349(16) 0.0344(17) -0.0012(13) -0.0014(13) 0.0047(12)
C27 0.0305(16) 0.0337(19) 0.0351(18) 0.0038(15) 0.0007(14) 0.0097(15)
C28 0.038(2) 0.062(3) 0.034(2) 0.0013(19) 0.0040(15) 0.0126(16)
C29 0.050(2) 0.078(3) 0.041(2) -0.026(2) -0.0053(19) 0.011(2)
C30 0.050(2) 0.055(3) 0.059(3) -0.019(2) -0.013(2) 0.003(2)
C31 0.036(2) 0.042(2) 0.054(2) -0.0034(17) -0.0028(17) -0.0027(15)

loop_
_atom_type_symbol
_atom_type_description
_atom_type_scat_dispersion_real
_atom_type_scat_dispersion_imag
_atom_type_scat_source
C C 0.0033 0.0016 'International Tables Vol C Tables 4.2.6.8 and 6.1.1.4'
H H 0.0000 0.0000 'International Tables Vol C Tables 4.2.6.8 and 6.1.1.4'
Cu Cu 0.3201 1.2651 'International Tables Vol C Tables 4.2.6.8 and 6.1.1.4'
N N 0.0061 0.0033 'International Tables Vol C Tables 4.2.6.8 and 6.1.1.4'
O O 0.0106 0.0060 'International Tables Vol C Tables 4.2.6.8 and 6.1.1.4'

loop_
_geom_angle_atom_site_label_1
_geom_angle_atom_site_label_2
_geom_angle_atom_site_label_3
_geom_angle
_geom_angle_site_symmetry_1
_geom_angle_site_symmetry_3
O1 Cu1 O1 176.6(2) . 2_765
O1 Cu1 O1A 91.6(2) . 2_765
O1 Cu1 O1A 91.1(2) 2_765 2_765
O1 Cu1 O1A 91.1(2) . .
O1 Cu1 O1A 91.6(2) 2_765 .
O1A Cu1 O1A 73.8(5) 2_765 .
O1 Cu1 O2W 88.30(12) . .
O1 Cu1 O2W 88.30(12) 2_765 .
O1A Cu1 O2W 143.1(2) 2_765 .
O1A Cu1 O2W 143.1(2) . .
O1 Cu1 O1W 90.89(16) . .
O1 Cu1 O1W 90.15(15) 2_765 .
O2W Cu1 O1W 107.75(19) . .
O1 Cu1 O1W 90.15(15) . 2_765
O1 Cu1 O1W 90.89(16) 2_765 2_765
O2W Cu1 O1W 107.75(19) . 2_765
O1W Cu1 O1W 144.5(4) . 2_765
Cu1 O1W H4W 112.4 . .
Cu1 O1A H1W 108.2 . .
Cu1 O2W H3W 112.9 . .
C7 O1 Cu1 134.1(2) . .
C13 N1 C14 113.0(3) . .
C13 N1 C10 123.1(3) . .
C14 N1 C10 123.8(3) . .
O2 C7 O1 124.9(3) . .
O2 C7 C9 118.7(3) . .
O1 C7 C9 116.4(3) . .
C10 C9 C7 111.0(3) . .
C10 C9 H9A 109.4 . .
C7 C9 H9A 109.4 . .
C10 C9 H9B 109.4 . .
C7 C9 H9B 109.4 . .
H9A C9 H9B 108.0 . .
N1 C10 C9 114.3(3) . .
N1 C10 H10A 108.7 . .
C9 C10 H10A 108.7 . .
N1 C10 H10B 108.7 . .
C9 C10 H10B 108.7 . .
H10A C10 H10B 107.6 . .
O3 C13 N1 124.5(3) . .
O3 C13 C17 127.1(3) . .
N1 C13 C17 108.4(3) . .
O4 C14 N1 124.2(3) . .
O4 C14 C16 127.0(4) . .
N1 C14 C16 108.8(3) . .
C14 C16 C17 104.5(3) . .
C14 C16 C19 111.8(3) . .
C17 C16 C19 109.5(3) . .
C14 C16 H16 110.3 . .
C17 C16 H16 110.3 . .
C19 C16 H16 110.3 . .
C13 C17 C16 105.2(3) . .
C13 C17 C18 110.0(3) . .
C16 C17 C18 110.6(3) . .
C13 C17 H17 110.3 . .
C16 C17 H17 110.3 . .
C18 C17 H17 110.3 . .
C27 C18 C25 108.7(3) . .
C27 C18 C17 105.3(3) . .
C25 C18 C17 105.0(3) . .
C27 C18 H3 113.1 . .
C25 C18 H3 112.9 . .
C17 C18 H3 111.3 . .
C26 C19 C20 109.0(3) . .
C26 C19 C16 105.4(3) . .
C20 C19 C16 105.3(3) . .
C26 C19 H2 112.0 . .
C20 C19 H2 112.3 . .
C16 C19 H2 112.4 . .
C21 C20 C25 120.3(3) . .
C21 C20 C19 126.1(3) . .
C25 C20 C19 113.6(3) . .
C20 C21 C22 119.3(4) . .
C20 C21 H21 120.3 . .
C22 C21 H21 120.3 . .
C23 C22 C21 120.0(4) . .
C23 C22 H22 120.0 . .
C21 C22 H22 120.0 . .
C22 C23 C24 121.0(4) . .
C22 C23 H23 119.5 . .
C24 C23 H23 119.5 . .
C23 C24 C25 119.0(4) . .
C23 C24 H24 120.5 . .
C25 C24 H24 120.5 . .
C24 C25 C20 120.4(3) . .
C24 C25 C18 126.3(3) . .
C20 C25 C18 113.3(3) . .
C31 C26 C27 120.3(3) . .
C31 C26 C19 126.1(3) . .
C27 C26 C19 113.3(3) . .
C28 C27 C26 120.1(4) . .
C28 C27 C18 126.2(4) . .
C26 C27 C18 113.5(3) . .
C29 C28 C27 119.3(4) . .
C29 C28 H28 120.4 . .
C27 C28 H28 120.4 . .
C28 C29 C30 120.8(4) . .
C28 C29 H29 119.6 . .
C30 C29 H29 119.6 . .
C31 C30 C29 120.4(4) . .
C31 C30 H30 119.8 . .
C29 C30 H30 119.8 . .
C26 C31 C30 119.1(4) . .
C26 C31 H31 120.5 . .
C30 C31 H31 120.5 . .

loop_
_geom_bond_atom_site_label_1
_geom_bond_atom_site_label_2
_geom_bond_distance
_geom_bond_site_symmetry_2
Cu1 O1 1.921(2) .
Cu1 O1 1.921(2) 2_765
Cu1 O1A 1.986(8) 2_765
Cu1 O1A 1.986(8) .
Cu1 O2W 1.999(6) .
Cu1 O1W 2.088(5) .
Cu1 O1W 2.088(5) 2_765
O1W H4W 0.8166 .
O1A H1W 1.0120 .
O2W H3W 0.9172 .
O1 C7 1.249(5) .
O2 C7 1.242(5) .
O3 C13 1.203(5) .
O4 C14 1.205(5) .
N1 C13 1.380(5) .
N1 C14 1.386(5) .
N1 C10 1.462(4) .
C7 C9 1.516(4) .
C9 C10 1.503(5) .
C9 H9A 0.9900 .
C9 H9B 0.9900 .
C10 H10A 0.9900 .
C10 H10B 0.9900 .
C13 C17 1.509(5) .
C14 C16 1.507(5) .
C16 C17 1.532(5) .
C16 C19 1.555(5) .
C16 H16 1.0000 .
C17 C18 1.555(5) .
C17 H17 1.0000 .
C18 C27 1.511(6) .
C18 C25 1.516(5) .
C18 H3 0.9300 .
C19 C26 1.506(5) .
C19 C20 1.518(5) .
C19 H2 0.9860 .
C20 C21 1.372(5) .
C20 C25 1.390(5) .
C21 C22 1.397(6) .
C21 H21 0.9500 .
C22 C23 1.376(7) .
C22 H22 0.9500 .
C23 C24 1.376(6) .
C23 H23 0.9500 .
C24 C25 1.387(5) .
C24 H24 0.9500 .
C26 C31 1.384(5) .
C26 C27 1.399(5) .
C27 C28 1.393(6) .
C28 C29 1.371(7) .
C28 H28 0.9500 .
C29 C30 1.390(7) .
C29 H29 0.9500 .
C30 C31 1.389(6) .
C30 H30 0.9500 .
C31 H31 0.9500 .

loop_
_geom_hbond_atom_site_label_D
_geom_hbond_atom_site_label_H
_geom_hbond_atom_site_label_A
_geom_hbond_distance_DH
_geom_hbond_distance_HA
_geom_hbond_distance_DA
_geom_hbond_angle_DHA
_geom_hbond_site_symmetry_A
O1W H4W O2 0.82 1.90 2.604(6) 144.5 2_765
O2W H3W O2 0.92 2.12 2.711(5) 121.3 4_565
